data_7033695
loop_
_publ_author_name
'Hill, Anthony F.'
'Stewart, Craig D.'
'Ward, Jas S.'

_publ_section_title
;
 Organometallic chemistry of ethynyl boronic acid MIDA ester, HC[triple
 bond, length as m-dash]CB(O2CCH2)2NMe.
;
_journal_issue 12
_journal_name_full 'Dalton transactions (Cambridge, England : 2003)'
_journal_page_first 5713
_journal_page_last 5726
_journal_paper_doi 10.1039/c4dt03695f
_journal_volume 44
_journal_year 2015
_chemical_compound_source 'Research School of Chemistry'
_chemical_formula_moiety 'C7 H8 B1 N1 O4'
_chemical_formula_sum 'C7 H8 B N O4'
_chemical_formula_weight 180.96
_space_group_IT_number 14
_symmetry_cell_setting monoclinic
_symmetry_space_group_name_Hall '-P 2yn'
_symmetry_space_group_name_H-M 'P 1 21/n 1'
_atom_sites_solution_hydrogens difmap
_atom_sites_solution_primary other
_audit_creation_date 13-07-29
_audit_creation_method CRYSTALS_ver_14.23
_audit_update_record
;
2014-12-03 deposited with the CCDC.
2015-01-19 downloaded from the CCDC.
;
_cell_angle_alpha 90
_cell_angle_beta 90.726(4)
_cell_angle_gamma 90
_cell_formula_units_Z 4
_cell_length_a 6.2422(5)
_cell_length_b 11.9040(11)
_cell_length_c 11.5004(9)
_cell_measurement_reflns_used 4078
_cell_measurement_temperature 200
_cell_measurement_theta_max 26
_cell_measurement_theta_min 2.26
_cell_volume 854.49(12)
_computing_cell_refinement 'DENZO/SCALEPACK (Otwinowski & Minor, 1997)'
_computing_data_collection 'COLLECT (Nonius, 2001).'
_computing_data_reduction 'DENZO/SCALEPACK (Otwinowski & Minor, 1997)'
_computing_molecular_graphics 'Ortep-3 for windows (Farrugia, 1997)'
_computing_publication_material 'CRYSTALS (Betteridge et al., 2003)'
_computing_structure_refinement 'CRYSTALS (Betteridge et al., 2003)'
_computing_structure_solution 'Superflip (Palatinus & Chapuis, 2007)'
_diffrn_ambient_temperature 200
_diffrn_measured_fraction_theta_full 0.991
_diffrn_measured_fraction_theta_max 0.991
_diffrn_measurement_device Area
_diffrn_measurement_device_type 'Nonius KappaCCD'
_diffrn_measurement_method \w
_diffrn_radiation_monochromator graphite
_diffrn_radiation_type 'Mo K\a'
_diffrn_radiation_wavelength 0.71073
_diffrn_reflns_av_R_equivalents 0.073
_diffrn_reflns_limit_h_max 7
_diffrn_reflns_limit_h_min -7
_diffrn_reflns_limit_k_max 14
_diffrn_reflns_limit_k_min 0
_diffrn_reflns_limit_l_max 13
_diffrn_reflns_limit_l_min 0
_diffrn_reflns_number 7616
_diffrn_reflns_theta_full 25.088
_diffrn_reflns_theta_max 25.088
_diffrn_reflns_theta_min 3.423
_diffrn_standards_number 0
_exptl_absorpt_coefficient_mu 0.113
_exptl_absorpt_correction_T_max 0.995
_exptl_absorpt_correction_T_min 0.925
_exptl_absorpt_correction_type multi-scan
_exptl_absorpt_process_details
;
multi-scan from symmetry-related measurements 
 Sortav (Blessing 1995)
;
_exptl_crystal_colour colourless
_exptl_crystal_density_diffrn 1.407
_exptl_crystal_density_method 'not measured'
_exptl_crystal_description prism
_exptl_crystal_F_000 376
_exptl_crystal_recrystallization_method 'Re-crystallisation from solvent: DCM/pentane'
_exptl_crystal_size_max 0.200
_exptl_crystal_size_mid 0.080
_exptl_crystal_size_min 0.050
_refine_diff_density_max 0.55
_refine_diff_density_min -0.78
_refine_ls_extinction_method None
_refine_ls_goodness_of_fit_ref 0.9350
_refine_ls_hydrogen_treatment constr
_refine_ls_matrix_type full
_refine_ls_number_parameters 119
_refine_ls_number_reflns 1504
_refine_ls_number_restraints 24
_refine_ls_R_factor_all 0.1427
_refine_ls_R_factor_gt 0.0723
_refine_ls_shift/su_max 0.0029076
_refine_ls_shift/su_mean 0.0006122
_refine_ls_structure_factor_coef Fsqd
_refine_ls_weighting_details
;
 Method= Modified Sheldrick 
 w=1/[\s^2^(F^2^) + ( 0.07P)^2^ + 1.13P] 
 ,where P=(max(Fo^2^,0) + 2Fc^2^)/3 
;
_refine_ls_weighting_scheme calc
_refine_ls_wR_factor_all 0.1944
_refine_ls_wR_factor_gt 0.1594
_refine_ls_wR_factor_ref 0.1944
_reflns_limit_h_max 7
_reflns_limit_h_min -7
_reflns_limit_k_max 14
_reflns_limit_k_min 0
_reflns_limit_l_max 13
_reflns_limit_l_min 0
_reflns_number_gt 807
_reflns_number_total 1509
_reflns_threshold_expression I>2.0\s(I)
_oxford_diffrn_Wilson_B_factor 3.22
_oxford_diffrn_Wilson_scale 7.08
_oxford_refine_ls_r_factor_ref 0.1427
_oxford_refine_ls_scale 0.548(6)
_oxford_reflns_number_all 1504
_oxford_reflns_threshold_expression_ref I>-10.0\s(I)
_oxford_structure_analysis_title 'CS002b At 11:36 on 27/ 7'
_cod_data_source_file c4dt03695f1.cif
_cod_data_source_block CS002b
_cod_depositor_comments
;
The following automatic conversions were performed:

'_atom_sites_solution_primary' value 'Other' changed to 'other'
according to
/usr/data/users/saulius/crontab/automatic-downloads/rss-feeds/RSC/lib/dictionaries/cif_core.dic
dictionary named 'cif_core.dic' version 2.4.2 from 2011-04-26.

Automatic conversion script
Id: cif_fix_values 2935 2014-11-11 08:27:57Z andrius 

 Adding full bibliography for 7033695--7033706.cif.
;
_cod_original_sg_symbol_H-M 'P 21/n '
_cod_original_formula_sum 'C7 H8 B1 N1 O4'
_cod_database_code 7033695

loop_
_symmetry_equiv_pos_as_xyz
x,y,z
-x,-y,-z
x+1/2,-y+1/2,z+1/2
-x+1/2,y+1/2,-z+1/2

loop_
_atom_site_label
_atom_site_type_symbol
_atom_site_fract_x
_atom_site_fract_y
_atom_site_fract_z
_atom_site_U_iso_or_equiv
_atom_site_occupancy
_atom_site_adp_type
_atom_site_refinement_flags_posn
_atom_site_refinement_flags_adp
B1 B -0.0458(8) 0.2478(5) 0.3524(4) 0.0352 1.0000 Uani . .
N1 N 0.1879(6) 0.2406(3) 0.4177(3) 0.0365 1.0000 Uani . U
O1 O -0.1708(5) 0.3163(3) 0.4318(3) 0.0500 1.0000 Uani . .
O2 O 0.0049(5) 0.3123(3) 0.2474(3) 0.0459 1.0000 Uani . .
O3 O -0.1338(6) 0.4179(3) 0.5937(3) 0.0651 1.0000 Uani . .
O4 O 0.2847(7) 0.3687(3) 0.1446(3) 0.0660 1.0000 Uani . .
C1 C -0.2319(8) 0.0484(5) 0.2922(4) 0.0531 1.0000 Uani . .
C2 C -0.1508(7) 0.1329(4) 0.3221(4) 0.0398 1.0000 Uani . .
C3 C -0.0606(8) 0.3578(4) 0.5202(5) 0.0486 1.0000 Uani . U
C4 C 0.2127(8) 0.3262(4) 0.2291(4) 0.0456 1.0000 Uani . U
C5 C 0.1699(8) 0.3242(5) 0.5124(5) 0.0654 1.0000 Uani . U
C6 C 0.3356(9) 0.2724(6) 0.3259(5) 0.0642 1.0000 Uani . U
C7 C 0.2440(10) 0.1285(4) 0.4651(6) 0.0764 1.0000 Uani . .
H11 H -0.2950 -0.0189 0.2697 0.0646 1.0000 Uiso R .
H51 H 0.2233 0.2936 0.5849 0.0804 1.0000 Uiso R .
H52 H 0.2549 0.3895 0.4912 0.0807 1.0000 Uiso R .
H61 H 0.4351 0.3278 0.3579 0.0860 1.0000 Uiso R .
H62 H 0.4074 0.2059 0.2987 0.0867 1.0000 Uiso R .
H71 H 0.3826 0.1331 0.5034 0.1136 1.0000 Uiso R .
H72 H 0.1363 0.1050 0.5193 0.1144 1.0000 Uiso R .
H73 H 0.2501 0.0767 0.4015 0.1139 1.0000 Uiso R .

loop_
_atom_site_aniso_label
_atom_site_aniso_U_11
_atom_site_aniso_U_22
_atom_site_aniso_U_33
_atom_site_aniso_U_23
_atom_site_aniso_U_13
_atom_site_aniso_U_12
B1 0.031(3) 0.036(3) 0.038(3) 0.001(3) -0.011(2) 0.004(2)
N1 0.033(2) 0.042(2) 0.035(2) -0.0014(18) -0.0044(15) 0.0025(17)
O1 0.0371(19) 0.055(2) 0.057(2) -0.0173(19) -0.0075(17) 0.0102(17)
O2 0.046(2) 0.048(2) 0.0429(19) 0.0140(17) -0.0115(15) -0.0026(16)
O3 0.075(3) 0.067(3) 0.053(2) -0.017(2) 0.009(2) 0.021(2)
O4 0.086(3) 0.060(3) 0.053(2) 0.017(2) 0.018(2) -0.008(2)
C1 0.058(3) 0.037(3) 0.063(4) 0.003(3) -0.020(3) -0.010(3)
C2 0.034(3) 0.042(3) 0.044(3) 0.005(3) -0.007(2) 0.000(2)
C3 0.053(3) 0.051(3) 0.041(3) -0.003(3) -0.001(3) 0.012(3)
C4 0.050(3) 0.043(3) 0.044(3) 0.000(3) 0.000(2) -0.005(2)
C5 0.057(3) 0.073(4) 0.066(3) -0.033(3) -0.025(3) 0.021(3)
C6 0.046(3) 0.086(3) 0.060(3) 0.015(3) -0.003(2) -0.003(3)
C7 0.070(4) 0.041(3) 0.117(5) 0.013(4) -0.047(4) 0.008(3)

loop_
_atom_type_symbol
_atom_type_scat_dispersion_real
_atom_type_scat_dispersion_imag
_atom_type_scat_Cromer_Mann_a1
_atom_type_scat_Cromer_Mann_b1
_atom_type_scat_Cromer_Mann_a2
_atom_type_scat_Cromer_Mann_b2
_atom_type_scat_Cromer_Mann_a3
_atom_type_scat_Cromer_Mann_b3
_atom_type_scat_Cromer_Mann_a4
_atom_type_scat_Cromer_Mann_b4
_atom_type_scat_Cromer_Mann_c
_atom_type_scat_source
C 0.0033 0.0016 2.3100 20.8439 1.0200 10.2075 1.5886 0.5687 0.8650 51.6512 0.2156 'International Tables Vol C 4.2.6.8 and 6.1.1.4'
H 0.0000 0.0000 0.4930 10.5109 0.3229 26.1257 0.1402 3.1424 0.0408 57.7998 0.0030 'International Tables Vol C 4.2.6.8 and 6.1.1.4'
B 0.0013 0.0007 2.0545 23.2185 1.3326 1.0210 1.0979 60.3498 0.7068 0.1403 -0.1932 'International Tables Vol C 4.2.6.8 and 6.1.1.4'
N 0.0061 0.0033 12.2126 0.0057 3.1322 9.8933 2.0125 28.9975 1.1663 0.5826 -11.5290 'International Tables Vol C 4.2.6.8 and 6.1.1.4'
O 0.0106 0.0060 3.0485 13.2771 2.2868 5.7011 1.5463 0.3239 0.8670 32.9089 0.2508 'International Tables Vol C 4.2.6.8 and 6.1.1.4'

loop_
_geom_angle_atom_site_label_1
_geom_angle_atom_site_label_2
_geom_angle_atom_site_label_3
_geom_angle
_geom_angle_publ_flag
N1 B1 O1 102.9(3) yes
N1 B1 O2 101.8(3) yes
O1 B1 O2 110.2(4) yes
N1 B1 C2 115.4(4) yes
O1 B1 C2 113.9(4) yes
O2 B1 C2 111.7(4) yes
B1 N1 C5 103.1(3) yes
B1 N1 C6 102.9(3) yes
C5 N1 C6 114.3(4) yes
B1 N1 C7 114.9(4) yes
C5 N1 C7 110.7(4) yes
C6 N1 C7 110.6(4) yes
B1 O1 C3 114.5(4) yes
B1 O2 C4 114.6(4) yes
C2 C1 H11 179.0 no
B1 C2 C1 175.8(5) yes
O1 C3 O3 124.5(5) yes
O1 C3 C5 110.3(4) yes
O3 C3 C5 125.2(5) yes
O2 C4 O4 124.2(5) yes
O2 C4 C6 108.9(4) yes
O4 C4 C6 126.7(5) yes
C3 C5 N1 107.8(4) yes
C3 C5 H51 111.7 no
N1 C5 H51 110.7 no
C3 C5 H52 109.2 no
N1 C5 H52 107.8 no
H51 C5 H52 109.5 no
C4 C6 N1 109.1(4) yes
C4 C6 H61 108.2 no
N1 C6 H61 108.0 no
C4 C6 H62 110.3 no
N1 C6 H62 108.8 no
H61 C6 H62 112.4 no
N1 C7 H71 108.8 no
N1 C7 H72 109.6 no
H71 C7 H72 110.4 no
N1 C7 H73 108.1 no
H71 C7 H73 109.8 no
H72 C7 H73 110.0 no

loop_
_geom_bond_atom_site_label_1
_geom_bond_atom_site_label_2
_geom_bond_distance
_geom_bond_publ_flag
B1 N1 1.635(6) yes
B1 O1 1.458(6) yes
B1 O2 1.469(6) yes
B1 C2 1.554(7) yes
N1 C5 1.480(6) yes
N1 C6 1.460(6) yes
N1 C7 1.482(6) yes
O1 C3 1.317(6) yes
O2 C4 1.327(6) yes
O3 C3 1.202(6) yes
O4 C4 1.189(6) yes
C1 C2 1.176(6) yes
C1 H11 0.928 no
C3 C5 1.497(7) yes
C4 C6 1.489(7) yes
C5 H51 0.966 no
C5 H52 0.974 no
C6 H61 0.974 no
C6 H62 0.964 no
C7 H71 0.967 no
C7 H72 0.964 no
C7 H73 0.958 no

loop_
_geom_hbond_atom_site_label_D
_geom_hbond_atom_site_label_H
_geom_hbond_atom_site_label_A
_geom_hbond_site_symmetry_A
_geom_hbond_angle_DHA
_geom_hbond_distance_DH
_geom_hbond_distance_HA
_geom_hbond_distance_DA
_geom_hbond_publ_flag
C1 H11 O2 4_445 166.59(15) 0.928 2.405 3.315(8) yes
C6 H61 O1 1_655 133.24(16) 0.974 2.596 3.339(8) yes
C7 H73 O4 4_545 141.55(18) 0.958 2.541 3.345(8) yes

loop_
_oxford_twin_element_scale_factors
0.553(10)
0.447(10)
